data_2208931
loop_
_publ_author_name
'Zhi-Hong Nan'
'Jun-De Xing'

_publ_section_title
;
 4-(Tosylamino)benzoic acid
;
_journal_coeditor_code KP2012
_journal_issue 5
_journal_name_full 'Acta Crystallographica Section E'
_journal_page_first o1978
_journal_page_last o1979
_journal_paper_doi 10.1107/S1600536806013055
_journal_volume 62
_journal_year 2006
_chemical_formula_iupac 'C14 H13 N O4 S'
_chemical_formula_moiety 'C14 H13 N O4 S'
_chemical_formula_sum 'C14 H13 N O4 S'
_chemical_formula_weight 291.31
_chemical_name_systematic
;
4-(Tosylamino)benzoic acid
;
_space_group_IT_number 14
_symmetry_cell_setting monoclinic
_symmetry_space_group_name_Hall '-P 2ybc'
_symmetry_space_group_name_H-M 'P 1 21/c 1'
_atom_sites_solution_hydrogens geom
_atom_sites_solution_primary direct
_atom_sites_solution_secondary difmap
_cell_angle_alpha 90.00
_cell_angle_beta 92.11(3)
_cell_angle_gamma 90.00
_cell_formula_units_Z 4
_cell_length_a 5.1626(10)
_cell_length_b 13.178(3)
_cell_length_c 20.003(4)
_cell_measurement_reflns_used 10798
_cell_measurement_temperature 293(2)
_cell_measurement_theta_max 25.50
_cell_measurement_theta_min 3.09
_cell_volume 1359.9(5)
_computing_cell_refinement RAPID-AUTO
_computing_data_collection 'RAPID-AUTO (Rigaku, 2004)'
_computing_data_reduction RAPID-AUTO
_computing_molecular_graphics 'SHELXTL (Bruker, 1997)'
_computing_publication_material SHELXTL
_computing_structure_refinement 'SHELXL97 (Sheldrick, 1997)'
_computing_structure_solution 'SHELXS97 (Sheldrick, 1997)'
_diffrn_ambient_temperature 293(2)
_diffrn_measured_fraction_theta_full 0.985
_diffrn_measured_fraction_theta_max 0.985
_diffrn_measurement_device_type 'Rigaku R-AXIS RAPID IP area-detector'
_diffrn_measurement_method oscillation
_diffrn_radiation_monochromator graphite
_diffrn_radiation_source 'rotating anode'
_diffrn_radiation_type MoK\a
_diffrn_radiation_wavelength 0.71073
_diffrn_reflns_av_R_equivalents 0.0319
_diffrn_reflns_av_sigmaI/netI 0.0263
_diffrn_reflns_limit_h_max 6
_diffrn_reflns_limit_h_min -6
_diffrn_reflns_limit_k_max 15
_diffrn_reflns_limit_k_min -15
_diffrn_reflns_limit_l_max 22
_diffrn_reflns_limit_l_min -24
_diffrn_reflns_number 10798
_diffrn_reflns_theta_full 25.50
_diffrn_reflns_theta_max 25.50
_diffrn_reflns_theta_min 3.09
_diffrn_standards_decay_% 0
_diffrn_standards_interval_count 0
_diffrn_standards_number 0
_exptl_absorpt_coefficient_mu 0.250
_exptl_absorpt_correction_T_max 0.9708
_exptl_absorpt_correction_T_min 0.8964
_exptl_absorpt_correction_type multi-scan
_exptl_absorpt_process_details '(ABSCOR; Higashi, 1995)'
_exptl_crystal_colour white
_exptl_crystal_density_diffrn 1.423
_exptl_crystal_density_method 'not measured'
_exptl_crystal_description bar
_exptl_crystal_F_000 608
_exptl_crystal_size_max 0.45
_exptl_crystal_size_mid 0.14
_exptl_crystal_size_min 0.12
_refine_diff_density_max 0.439
_refine_diff_density_min -0.541
_refine_ls_extinction_method none
_refine_ls_goodness_of_fit_ref 1.021
_refine_ls_hydrogen_treatment constr
_refine_ls_matrix_type full
_refine_ls_number_parameters 181
_refine_ls_number_reflns 2491
_refine_ls_number_restraints 0
_refine_ls_restrained_S_all 1.021
_refine_ls_R_factor_all 0.0430
_refine_ls_R_factor_gt 0.0386
_refine_ls_shift/su_max 0.001
_refine_ls_shift/su_mean 0.000
_refine_ls_structure_factor_coef Fsqd
_refine_ls_weighting_details 'calc w = 1/[\s^2^(Fo^2^)+(0.0861P)^2^+0.1493P] where P=(Fo^2^+2Fc^2^)/3'
_refine_ls_weighting_scheme calc
_refine_ls_wR_factor_gt 0.1157
_refine_ls_wR_factor_ref 0.1192
_reflns_number_gt 2182
_reflns_number_total 2491
_reflns_threshold_expression I>2\s(I)
_cod_data_source_file kp2012.cif
_cod_data_source_block I
_cod_original_cell_volume 1360.0(5)
_cod_original_sg_symbol_Hall '-p 2ybc'
_cod_original_sg_symbol_H-M 'P 21/c'
_cod_database_code 2208931
_cod_database_fobs_code 2208931

loop_
_symmetry_equiv_pos_as_xyz
'x, y, z'
'-x, y+1/2, -z+1/2'
'-x, -y, -z'
'x, -y-1/2, z-1/2'

loop_
_atom_site_type_symbol
_atom_site_label
_atom_site_fract_x
_atom_site_fract_y
_atom_site_fract_z
_atom_site_U_iso_or_equiv
_atom_site_adp_type
_atom_site_calc_flag
_atom_site_refinement_flags
_atom_site_occupancy
N N1 0.2127(3) 0.53802(10) 0.21023(7) 0.0369(3) Uani d . 1
H H1A 0.0927 0.4943 0.2013 0.044 Uiso calc R 1
S S1 0.40751(7) 0.52607(3) 0.27695(2) 0.03728(18) Uani d . 1
O O1 0.3306(3) 0.43405(10) 0.30837(7) 0.0513(4) Uani d . 1
O O2 0.6664(2) 0.53770(10) 0.25470(7) 0.0504(4) Uani d . 1
O O3 0.2551(3) 0.95783(9) 0.05169(7) 0.0518(4) Uani d . 1
H H3B 0.3107 1.0048 0.0294 0.078 Uiso calc R 1
O O4 0.6109(3) 0.88246(10) 0.01612(7) 0.0516(4) Uani d . 1
C C1 0.0939(6) 0.88795(19) 0.44025(12) 0.0766(7) Uani d . 1
H H1C -0.0389 0.8676 0.4698 0.115 Uiso calc R 1
H H1D 0.0259 0.9382 0.4096 0.115 Uiso calc R 1
H H1E 0.2376 0.9159 0.4659 0.115 Uiso calc R 1
C C2 0.1832(4) 0.79736(16) 0.40178(9) 0.0536(5) Uani d . 1
C C3 0.3763(5) 0.80551(16) 0.35561(11) 0.0618(6) Uani d . 1
H H3A 0.4547 0.8681 0.3492 0.074 Uiso calc R 1
C C4 0.4548(4) 0.72298(16) 0.31901(10) 0.0553(5) Uani d . 1
H H4A 0.5852 0.7297 0.2884 0.066 Uiso calc R 1
C C5 0.3363(3) 0.62963(13) 0.32849(8) 0.0389(4) Uani d . 1
C C6 0.1442(4) 0.61960(15) 0.37465(9) 0.0489(5) Uani d . 1
H H6A 0.0657 0.5571 0.3812 0.059 Uiso calc R 1
C C7 0.0711(4) 0.70281(16) 0.41059(9) 0.0553(5) Uani d . 1
H H7A -0.0572 0.6957 0.4417 0.066 Uiso calc R 1
C C8 0.2500(3) 0.62381(12) 0.16756(8) 0.0340(4) Uani d . 1
C C9 0.0918(3) 0.70790(14) 0.17023(9) 0.0425(4) Uani d . 1
H H9A -0.0460 0.7085 0.1989 0.051 Uiso calc R 1
C C10 0.1375(3) 0.79134(13) 0.13046(9) 0.0431(4) Uani d . 1
H H10A 0.0296 0.8477 0.1321 0.052 Uiso calc R 1
C C11 0.3447(3) 0.79099(12) 0.08809(7) 0.0336(3) Uani d . 1
C C12 0.4995(3) 0.70545(13) 0.08451(8) 0.0413(4) Uani d . 1
H H12A 0.6365 0.7044 0.0556 0.050 Uiso calc R 1
C C13 0.4515(4) 0.62198(13) 0.12350(8) 0.0424(4) Uani d . 1
H H13A 0.5541 0.5643 0.1203 0.051 Uiso calc R 1
C C14 0.4101(3) 0.88239(12) 0.04917(8) 0.0365(4) Uani d . 1

loop_
_atom_site_aniso_label
_atom_site_aniso_U_11
_atom_site_aniso_U_22
_atom_site_aniso_U_33
_atom_site_aniso_U_12
_atom_site_aniso_U_13
_atom_site_aniso_U_23
N1 0.0294(7) 0.0367(8) 0.0450(8) -0.0076(5) 0.0046(6) 0.0066(5)
S1 0.0271(3) 0.0384(3) 0.0468(3) 0.00104(15) 0.00649(17) 0.01220(16)
O1 0.0484(8) 0.0419(7) 0.0641(8) 0.0042(6) 0.0097(6) 0.0214(6)
O2 0.0267(6) 0.0604(9) 0.0646(8) 0.0032(5) 0.0088(6) 0.0099(6)
O3 0.0547(8) 0.0387(7) 0.0637(8) 0.0119(6) 0.0231(6) 0.0166(6)
O4 0.0503(8) 0.0428(7) 0.0636(8) 0.0060(6) 0.0268(6) 0.0133(6)
C1 0.101(2) 0.0609(15) 0.0688(14) 0.0074(13) 0.0164(13) 0.0003(11)
C2 0.0623(12) 0.0527(12) 0.0459(10) 0.0034(9) 0.0040(8) 0.0052(8)
C3 0.0731(14) 0.0469(12) 0.0666(12) -0.0164(10) 0.0174(10) 0.0041(9)
C4 0.0536(11) 0.0525(12) 0.0611(11) -0.0143(9) 0.0184(9) 0.0049(9)
C5 0.0311(9) 0.0449(10) 0.0408(8) -0.0033(7) 0.0037(6) 0.0089(7)
C6 0.0493(11) 0.0498(11) 0.0485(10) -0.0097(8) 0.0128(8) 0.0099(8)
C7 0.0545(12) 0.0606(13) 0.0520(11) -0.0038(9) 0.0185(9) 0.0064(9)
C8 0.0300(8) 0.0341(8) 0.0379(7) -0.0034(6) 0.0020(6) 0.0041(6)
C9 0.0292(8) 0.0465(10) 0.0527(9) 0.0044(7) 0.0146(7) 0.0100(7)
C10 0.0356(9) 0.0395(9) 0.0549(10) 0.0098(7) 0.0134(7) 0.0092(7)
C11 0.0325(8) 0.0336(8) 0.0350(7) 0.0000(6) 0.0039(6) 0.0015(6)
C12 0.0437(9) 0.0383(9) 0.0429(9) 0.0063(7) 0.0164(7) 0.0033(7)
C13 0.0466(10) 0.0329(9) 0.0488(9) 0.0093(7) 0.0166(7) 0.0041(7)
C14 0.0377(9) 0.0341(9) 0.0382(8) 0.0017(7) 0.0069(6) 0.0024(6)

loop_
_atom_type_symbol
_atom_type_description
_atom_type_scat_dispersion_real
_atom_type_scat_dispersion_imag
_atom_type_scat_source
C C 0.0033 0.0016 'International Tables Vol C Tables 4.2.6.8 and 6.1.1.4'
H H 0.0000 0.0000 'International Tables Vol C Tables 4.2.6.8 and 6.1.1.4'
N N 0.0061 0.0033 'International Tables Vol C Tables 4.2.6.8 and 6.1.1.4'
O O 0.0106 0.0060 'International Tables Vol C Tables 4.2.6.8 and 6.1.1.4'
S S 0.1246 0.1234 'International Tables Vol C Tables 4.2.6.8 and 6.1.1.4'

loop_
_geom_angle_atom_site_label_1
_geom_angle_atom_site_label_2
_geom_angle_atom_site_label_3
_geom_angle
_geom_angle_publ_flag
C8 N1 S1 117.75(10) ?
C8 N1 H1A 121.1 ?
S1 N1 H1A 121.1 ?
O1 S1 O2 120.33(8) yes
O1 S1 N1 105.43(8) ?
O2 S1 N1 106.66(8) ?
O1 S1 C5 109.49(8) ?
O2 S1 C5 108.47(8) ?
N1 S1 C5 105.44(7) ?
C14 O3 H3B 109.5 ?
C2 C1 H1C 109.5 ?
C2 C1 H1D 109.5 ?
H1C C1 H1D 109.5 ?
C2 C1 H1E 109.5 ?
H1C C1 H1E 109.5 ?
H1D C1 H1E 109.5 ?
C7 C2 C3 117.85(19) ?
C7 C2 C1 120.7(2) ?
C3 C2 C1 121.4(2) yes
C4 C3 C2 121.61(19) ?
C4 C3 H3A 119.2 ?
C2 C3 H3A 119.2 ?
C3 C4 C5 119.06(18) ?
C3 C4 H4A 120.5 ?
C5 C4 H4A 120.5 ?
C6 C5 C4 120.30(18) ?
C6 C5 S1 119.14(14) ?
C4 C5 S1 120.31(13) ?
C7 C6 C5 119.37(17) ?
C7 C6 H6A 120.3 ?
C5 C6 H6A 120.3 ?
C6 C7 C2 121.80(17) ?
C6 C7 H7A 119.1 ?
C2 C7 H7A 119.1 ?
C9 C8 C13 119.83(15) ?
C9 C8 N1 121.18(14) ?
C13 C8 N1 118.99(14) ?
C8 C9 C10 120.19(15) ?
C8 C9 H9A 119.9 ?
C10 C9 H9A 119.9 ?
C9 C10 C11 120.01(15) ?
C9 C10 H10A 120.0 ?
C11 C10 H10A 120.0 ?
C12 C11 C10 119.53(15) ?
C12 C11 C14 119.47(14) yes
C10 C11 C14 120.94(14) ?
C13 C12 C11 120.33(15) ?
C13 C12 H12A 119.8 ?
C11 C12 H12A 119.8 ?
C12 C13 C8 120.04(15) ?
C12 C13 H13A 120.0 ?
C8 C13 H13A 120.0 ?
O4 C14 O3 123.56(15) ?
O4 C14 C11 119.24(14) yes
O3 C14 C11 117.19(14) yes

loop_
_geom_bond_atom_site_label_1
_geom_bond_atom_site_label_2
_geom_bond_distance
_geom_bond_publ_flag
N1 C8 1.4340(19) yes
N1 S1 1.6490(15) yes
N1 H1A 0.8600 ?
S1 O1 1.4287(13) yes
S1 O2 1.4323(13) ?
S1 C5 1.7574(18) yes
O3 C14 1.278(2) ?
O3 H3B 0.8200 ?
O4 C14 1.2502(19) yes
C1 C2 1.502(3) ?
C1 H1C 0.9600 ?
C1 H1D 0.9600 ?
C1 H1E 0.9600 ?
C2 C7 1.388(3) ?
C2 C3 1.388(3) ?
C3 C4 1.380(3) ?
C3 H3A 0.9300 ?
C4 C5 1.390(3) ?
C4 H4A 0.9300 ?
C5 C6 1.386(2) ?
C6 C7 1.372(3) ?
C6 H6A 0.9300 ?
C7 H7A 0.9300 ?
C8 C9 1.379(2) ?
C8 C13 1.388(2) ?
C9 C10 1.383(2) ?
C9 H9A 0.9300 ?
C10 C11 1.389(2) ?
C10 H10A 0.9300 ?
C11 C12 1.385(2) yes
C11 C14 1.480(2) ?
C12 C13 1.376(2) ?
C12 H12A 0.9300 ?
C13 H13A 0.9300 ?

loop_
_geom_hbond_atom_site_label_D
_geom_hbond_atom_site_label_H
_geom_hbond_atom_site_label_A
_geom_hbond_site_symmetry_A
_geom_hbond_distance_DH
_geom_hbond_distance_HA
_geom_hbond_distance_DA
_geom_hbond_angle_DHA
N1 H1A O2 1_455 0.86 2.55 2.9882(19) 113
O3 H3B O4 3_675 0.82 1.80 2.6109(18) 171

loop_
_geom_torsion_atom_site_label_1
_geom_torsion_atom_site_label_2
_geom_torsion_atom_site_label_3
_geom_torsion_atom_site_label_4
_geom_torsion
_geom_torsion_publ_flag
C8 N1 S1 O1 -178.53(12) yes
C8 N1 S1 O2 -49.53(13) ?
C8 N1 S1 C5 65.67(13) ?
C7 C2 C3 C4 0.4(3) ?
C1 C2 C3 C4 -178.5(2) yes
C2 C3 C4 C5 0.3(3) ?
C3 C4 C5 C6 -0.7(3) ?
C3 C4 C5 S1 173.52(16) ?
O1 S1 C5 C6 -23.76(16) ?
O2 S1 C5 C6 -156.84(14) ?
N1 S1 C5 C6 89.22(15) ?
O1 S1 C5 C4 161.90(15) yes
O2 S1 C5 C4 28.83(17) yes
N1 S1 C5 C4 -85.11(16) ?
C4 C5 C6 C7 0.4(3) ?
S1 C5 C6 C7 -173.94(15) ?
C5 C6 C7 C2 0.4(3) ?
C3 C2 C7 C6 -0.8(3) ?
C1 C2 C7 C6 178.1(2) ?
S1 N1 C8 C9 -101.33(17) ?
S1 N1 C8 C13 77.89(17) ?
C13 C8 C9 C10 -1.7(3) ?
N1 C8 C9 C10 177.51(15) ?
C8 C9 C10 C11 -0.6(3) ?
C9 C10 C11 C12 2.0(3) ?
C9 C10 C11 C14 -175.01(16) ?
C10 C11 C12 C13 -1.1(3) ?
C14 C11 C12 C13 175.92(15) ?
C11 C12 C13 C8 -1.1(3) ?
C9 C8 C13 C12 2.6(3) ?
N1 C8 C13 C12 -176.66(15) ?
C12 C11 C14 O4 -3.3(2) yes
C10 C11 C14 O4 173.73(16) ?
C12 C11 C14 O3 176.93(15) ?
C10 C11 C14 O3 -6.0(2) ?

loop_
_cod_related_entry_id
_cod_related_entry_database
_cod_related_entry_code
1 ChemSpider 488020
